data_7048388
loop_
_publ_author_name
'Wu, Dong-Fang'
'Liu, Zhen'
'Ren, Peng'
'Liu, Xiao-He'
'Wang, Ning'
'Cui, Jian-Zhong'
'Gao, Hong-Ling'

_publ_section_title
;
 A new family of dinuclear lanthanide complexes constructed from an
 8-hydroxyquinoline Schiff base and \b-diketone: magnetic properties and
 near-infrared luminescence.
;
_journal_issue 4
_journal_name_full 'Dalton transactions (Cambridge, England : 2003)'
_journal_page_first 1392
_journal_page_last 1403
_journal_paper_doi 10.1039/c8dt04384a
_journal_volume 48
_journal_year 2019
_chemical_formula_moiety '2(C46 H32 N3 Nd O7), 2.5(C2 H3 N)'
_chemical_formula_sum 'C97 H71.5 N8.5 Nd2 O14'
_chemical_formula_weight 1868.60
_space_group_crystal_system triclinic
_space_group_IT_number 2
_space_group_name_Hall '-P 1'
_space_group_name_H-M_alt 'P -1'
_symmetry_space_group_name_Hall '-P 1'
_symmetry_space_group_name_H-M 'P -1'
_atom_sites_solution_hydrogens geom
_atom_sites_solution_primary direct
_audit_creation_date 2018-07-25
_audit_creation_method
;
Olex2 1.2
(compiled 2018.05.29 svn.r3508 for OlexSys, GUI svn.r5506)
;
_audit_update_record
;
2018-07-31 deposited with the CCDC.
2018-12-19 downloaded from the CCDC.
;
_cell_angle_alpha 91.118(4)
_cell_angle_beta 91.324(6)
_cell_angle_gamma 95.040(6)
_cell_formula_units_Z 2
_cell_length_a 10.3473(18)
_cell_length_b 20.187(3)
_cell_length_c 20.445(3)
_cell_measurement_reflns_used 8274
_cell_measurement_temperature 133(2)
_cell_measurement_theta_max 27.5
_cell_measurement_theta_min 3.0
_cell_volume 4251.9(12)
_computing_cell_refinement 'CrystalClear-SM Expert 2.1 b42'
_computing_data_collection 'CrystalClear-SM Expert 2.1 b42 (Rigaku, 2015)'
_computing_data_reduction 'CrystalClear-SM Expert 2.1 b42'
_computing_molecular_graphics 'Olex2 (Dolomanov et al., 2009)'
_computing_publication_material 'Olex2 (Dolomanov et al., 2009)'
_computing_structure_refinement 'ShelXL (Sheldrick, 2015)'
_computing_structure_solution 'ShelXS (Sheldrick, 2008)'
_diffrn_ambient_temperature 133
_diffrn_detector_area_resol_mean 5.814
_diffrn_measured_fraction_theta_full 0.991
_diffrn_measured_fraction_theta_max 0.991
_diffrn_measurement_device_type 'Rigaku Xtalab P200'
_diffrn_measurement_method '\w scans'
_diffrn_radiation_monochromator confocal
_diffrn_radiation_type MoK\a
_diffrn_radiation_wavelength 0.71073
_diffrn_reflns_av_R_equivalents 0.0405
_diffrn_reflns_av_unetI/netI 0.0439
_diffrn_reflns_Laue_measured_fraction_full 0.991
_diffrn_reflns_Laue_measured_fraction_max 0.991
_diffrn_reflns_limit_h_max 11
_diffrn_reflns_limit_h_min -12
_diffrn_reflns_limit_k_max 24
_diffrn_reflns_limit_k_min -24
_diffrn_reflns_limit_l_max 24
_diffrn_reflns_limit_l_min -24
_diffrn_reflns_number 46781
_diffrn_reflns_point_group_measured_fraction_full 0.991
_diffrn_reflns_point_group_measured_fraction_max 0.991
_diffrn_reflns_theta_full 25.020
_diffrn_reflns_theta_max 25.020
_diffrn_reflns_theta_min 2.997
_diffrn_standards_decay_% 0
_diffrn_standards_interval_count 0
_diffrn_standards_interval_time 0
_diffrn_standards_number 0
_exptl_absorpt_coefficient_mu 1.279
_exptl_absorpt_correction_T_max 0.8216
_exptl_absorpt_correction_T_min 0.7841
_exptl_absorpt_correction_type multi-scan
_exptl_absorpt_process_details 'REQAB (Rigaku, 1998)'
_exptl_crystal_colour Colorless
_exptl_crystal_density_diffrn 1.460
_exptl_crystal_density_method 'not measured'
_exptl_crystal_description Prism
_exptl_crystal_F_000 1890
_exptl_crystal_size_max 0.2
_exptl_crystal_size_mid 0.18
_exptl_crystal_size_min 0.16
_refine_diff_density_max 1.039
_refine_diff_density_min -0.618
_refine_diff_density_rms 0.090
_refine_ls_extinction_method none
_refine_ls_goodness_of_fit_ref 1.050
_refine_ls_hydrogen_treatment constr
_refine_ls_matrix_type full
_refine_ls_number_parameters 1111
_refine_ls_number_reflns 14871
_refine_ls_number_restraints 78
_refine_ls_restrained_S_all 1.059
_refine_ls_R_factor_all 0.0542
_refine_ls_R_factor_gt 0.0390
_refine_ls_shift/su_max 0.004
_refine_ls_shift/su_mean 0.000
_refine_ls_structure_factor_coef Fsqd
_refine_ls_weighting_details 'w=1/[\s^2^(Fo^2^)+(0.0414P)^2^+8.6671P] where P=(Fo^2^+2Fc^2^)/3'
_refine_ls_weighting_scheme calc
_refine_ls_wR_factor_gt 0.0918
_refine_ls_wR_factor_ref 0.0994
_reflns_Friedel_coverage 0.000
_reflns_number_gt 12113
_reflns_number_total 14871
_reflns_threshold_expression 'I > 2\s(I)'
_cod_data_source_file c8dt04384a2.cif
_cod_data_source_block shelx_CCDC3
_cod_depositor_comments 'Adding full bibliography for 7048384--7048389.cif.'
_cod_original_formula_sum 'C97 H71.50 N8.50 Nd2 O14'
_cod_database_code 7048388
_shelx_shelxl_version_number 2018/3
_shelx_space_group_comment
;
The symmetry employed for this shelxl refinement is uniquely defined
by the following loop, which should always be used as a source of
symmetry information in preference to the above space-group names.
They are only intended as comments.
;
_shelx_estimated_absorpt_t_max 0.822
_shelx_estimated_absorpt_t_min 0.784
_olex2_refinement_description
;
1. Fixed Uiso
 At 1.2 times of:
  All C(H) groups
 At 1.5 times of:
  All C(H,H,H) groups
2. Uiso/Uaniso restraints and constraints
Uanis(N7) \\sim Ueq, Uanis(N8) \\sim Ueq, Uanis(N9) \\sim Ueq, Uanis(C93) \\sim
Ueq, Uanis(C94) \\sim Ueq, Uanis(C95) \\sim Ueq, Uanis(C96) \\sim Ueq,
Uanis(C97) \\sim Ueq, Uanis(C98) \\sim Ueq, Uanis(C89) \\sim Ueq, Uanis(C90)
\\sim Ueq, Uanis(C91) \\sim Ueq, Uanis(C92) \\sim Ueq: with sigma of 0.01 and
sigma for terminal atoms of 0.02
3. Others
 Fixed Sof: N7(0.5) C93(0.5) C94(0.5) H94A(0.5) H94B(0.5) H94C(0.5)
4.a Aromatic/amide H refined with riding coordinates:
 C3(H3), C4(H4), C5(H5), C7(H7), C8(H8), C10(H10), C12(H12), C13(H13),
 C15(H15), C16(H16), C17(H17), C18(H18), C19(H19), C20(H20), C21(H21), C24(H24),
  C27(H27), C28(H28), C29(H29), C30(H30), C31(H31), C32(H32), C33(H33),
 C34(H34), C35(H35), C36(H36), C39(H39), C42(H42), C43(H43), C44(H44), C45(H45),
  C46(H46), C49(H49), C50(H50), C51(H51), C53(H53), C54(H54), C56(H56),
 C58(H58), C59(H59), C61(H61), C62(H62), C63(H63), C64(H64), C65(H65), C66(H66),
  C67(H67), C70(H70), C73(H73), C74(H74), C75(H75), C76(H76), C77(H77),
 C78(H78), C79(H79), C80(H80), C81(H81), C82(H82), C85(H85), C88(H88), C89(H89),
  C90(H90), C91(H91), C92(H92)
4.b Idealised Me refined as rotating group:
 C94(H94A,H94B,H94C), C96(H96A,H96B,H96C), C98(H98A,H98B,H98C)
;
_olex2_submission_special_instructions 'No special instructions were received'

loop_
_space_group_symop_operation_xyz
'x, y, z'
'-x, -y, -z'

loop_
_atom_site_label
_atom_site_type_symbol
_atom_site_fract_x
_atom_site_fract_y
_atom_site_fract_z
_atom_site_U_iso_or_equiv
_atom_site_adp_type
_atom_site_occupancy
_atom_site_site_symmetry_order
_atom_site_calc_flag
_atom_site_refinement_flags_posn
_atom_site_refinement_flags_adp
_atom_site_refinement_flags_occupancy
Nd1 Nd 0.43605(2) 0.04815(2) 0.07694(2) 0.02047(7) Uani 1 1 d . . .
Nd2 Nd 0.93578(2) 0.57536(2) 0.45061(2) 0.03137(8) Uani 1 1 d . . .
O1 O 0.3890(2) 0.01346(14) -0.03739(13) 0.0231(6) Uani 1 1 d . . .
O2 O 0.2996(4) 0.09671(19) 0.47048(16) 0.0492(9) Uani 1 1 d . . .
O3 O 0.4367(5) 0.1791(2) 0.45194(18) 0.0714(13) Uani 1 1 d . . .
O4 O 0.3376(3) -0.06383(13) 0.09017(13) 0.0259(6) Uani 1 1 d . . .
O5 O 0.4712(3) 0.01407(13) 0.18544(13) 0.0250(6) Uani 1 1 d . . .
O6 O 0.6155(3) 0.12109(16) 0.11611(16) 0.0392(8) Uani 1 1 d . . .
O7 O 0.4157(3) 0.16097(15) 0.04394(16) 0.0402(8) Uani 1 1 d . . .
O8 O 0.8827(3) 0.46126(14) 0.48553(16) 0.0339(7) Uani 1 1 d . . .
O9 O 1.0371(4) 0.91792(17) 0.28729(18) 0.0501(9) Uani 1 1 d . . .
O10 O 0.8872(4) 0.96124(17) 0.33999(18) 0.0558(10) Uani 1 1 d . . .
O11 O 0.9850(3) 0.68890(14) 0.48205(16) 0.0352(7) Uani 1 1 d . . .
O12 O 0.8585(3) 0.59715(14) 0.55931(16) 0.0347(7) Uani 1 1 d . . .
O13 O 1.1078(3) 0.61370(16) 0.38177(16) 0.0397(8) Uani 1 1 d . . .
O14 O 0.9020(3) 0.53028(16) 0.3400(2) 0.0455(9) Uani 1 1 d . . .
N1 N 0.2029(3) 0.06224(16) 0.03487(16) 0.0223(7) Uani 1 1 d . . .
N2 N 0.2635(3) 0.09589(18) 0.16189(17) 0.0292(8) Uani 1 1 d . . .
N3 N 0.3600(4) 0.1342(2) 0.43330(19) 0.0419(10) Uani 1 1 d . . .
N4 N 0.6946(3) 0.53128(17) 0.4355(2) 0.0349(9) Uani 1 1 d . . .
N5 N 0.7649(4) 0.65563(18) 0.3953(2) 0.0382(10) Uani 1 1 d . . .
N6 N 0.9402(4) 0.91331(19) 0.3205(2) 0.0394(10) Uani 1 1 d . . .
C1 C 0.1775(4) 0.05111(19) -0.03003(19) 0.0223(9) Uani 1 1 d . . .
C2 C 0.2766(4) 0.0247(2) -0.06741(19) 0.0245(9) Uani 1 1 d . . .
C3 C 0.2505(4) 0.0116(2) -0.1335(2) 0.0289(10) Uani 1 1 d . . .
H3 H 0.313952 -0.006749 -0.159534 0.035 Uiso 1 1 calc R . .
C4 C 0.1315(4) 0.0253(2) -0.1624(2) 0.0331(11) Uani 1 1 d . . .
H4 H 0.116447 0.015934 -0.207807 0.040 Uiso 1 1 calc R . .
C5 C 0.0369(4) 0.0516(2) -0.1274(2) 0.0317(10) Uani 1 1 d . . .
H5 H -0.042196 0.060879 -0.148300 0.038 Uiso 1 1 calc R . .
C6 C 0.0576(4) 0.0648(2) -0.0598(2) 0.0270(9) Uani 1 1 d . . .
C7 C -0.0355(4) 0.0899(2) -0.0191(2) 0.0299(10) Uani 1 1 d . . .
H7 H -0.117248 0.099316 -0.037053 0.036 Uiso 1 1 calc R . .
C8 C -0.0085(4) 0.1007(2) 0.0459(2) 0.0306(10) Uani 1 1 d . . .
H8 H -0.070988 0.117535 0.073603 0.037 Uiso 1 1 calc R . .
C9 C 0.1129(4) 0.0867(2) 0.0714(2) 0.0257(9) Uani 1 1 d . . .
C10 C 0.1459(4) 0.0983(2) 0.1407(2) 0.0309(10) Uani 1 1 d . . .
H10 H 0.080225 0.107654 0.170342 0.037 Uiso 1 1 calc R . .
C11 C 0.2861(4) 0.1057(2) 0.2312(2) 0.0275(9) Uani 1 1 d . . .
C12 C 0.2154(4) 0.0663(2) 0.2750(2) 0.0321(10) Uani 1 1 d . . .
H12 H 0.150354 0.033299 0.259323 0.039 Uiso 1 1 calc R . .
C13 C 0.2397(5) 0.0750(2) 0.3415(2) 0.0330(10) Uani 1 1 d . . .
H13 H 0.192285 0.048251 0.371978 0.040 Uiso 1 1 calc R . .
C14 C 0.3340(4) 0.1234(2) 0.3625(2) 0.0312(10) Uani 1 1 d . . .
C15 C 0.4073(5) 0.1625(2) 0.3195(2) 0.0343(11) Uani 1 1 d . . .
H15 H 0.472530 0.195356 0.335251 0.041 Uiso 1 1 calc R . .
C16 C 0.3831(4) 0.1525(2) 0.2532(2) 0.0319(10) Uani 1 1 d . . .
H16 H 0.433438 0.177863 0.222679 0.038 Uiso 1 1 calc R . .
C17 C 0.2795(5) -0.2023(2) 0.0608(2) 0.0424(12) Uani 1 1 d . . .
H17 H 0.338761 -0.181339 0.031276 0.051 Uiso 1 1 calc R . .
C18 C 0.2160(7) -0.2641(3) 0.0453(3) 0.0641(18) Uani 1 1 d . . .
H18 H 0.235105 -0.286080 0.005629 0.077 Uiso 1 1 calc R . .
C19 C 0.1269(6) -0.2938(3) 0.0857(3) 0.0544(15) Uani 1 1 d . . .
H19 H 0.082572 -0.335674 0.073903 0.065 Uiso 1 1 calc R . .
C20 C 0.1018(6) -0.2627(3) 0.1431(3) 0.0565(15) Uani 1 1 d . . .
H20 H 0.039246 -0.282939 0.171508 0.068 Uiso 1 1 calc R . .
C21 C 0.1671(5) -0.2020(3) 0.1603(3) 0.0508(14) Uani 1 1 d . . .
H21 H 0.150119 -0.181059 0.200862 0.061 Uiso 1 1 calc R . .
C22 C 0.2561(4) -0.1718(2) 0.1194(2) 0.0274(9) Uani 1 1 d . . .
C23 C 0.3241(4) -0.1047(2) 0.1361(2) 0.0255(9) Uani 1 1 d . . .
C24 C 0.3682(4) -0.0922(2) 0.2008(2) 0.0312(10) Uani 1 1 d . . .
H24 H 0.348033 -0.125729 0.231860 0.037 Uiso 1 1 calc R . .
C25 C 0.4395(4) -0.0341(2) 0.2227(2) 0.0251(9) Uani 1 1 d . . .
C26 C 0.4871(4) -0.0254(2) 0.2926(2) 0.0261(9) Uani 1 1 d . . .
C27 C 0.4425(5) -0.0671(2) 0.3418(2) 0.0368(11) Uani 1 1 d . . .
H27 H 0.380166 -0.103405 0.331583 0.044 Uiso 1 1 calc R . .
C28 C 0.4875(5) -0.0566(3) 0.4054(2) 0.0438(12) Uani 1 1 d . . .
H28 H 0.456389 -0.085623 0.438675 0.053 Uiso 1 1 calc R . .
C29 C 0.5783(5) -0.0035(3) 0.4210(2) 0.0401(12) Uani 1 1 d . . .
H29 H 0.609582 0.003638 0.464795 0.048 Uiso 1 1 calc R . .
C30 C 0.6227(5) 0.0385(3) 0.3728(2) 0.0395(12) Uani 1 1 d . . .
H30 H 0.684489 0.075040 0.383387 0.047 Uiso 1 1 calc R . .
C31 C 0.5776(4) 0.0278(2) 0.3090(2) 0.0338(11) Uani 1 1 d . . .
H31 H 0.608733 0.057016 0.275862 0.041 Uiso 1 1 calc R . .
C32 C 0.8088(5) 0.1565(3) 0.2103(3) 0.0499(14) Uani 1 1 d . . .
H32 H 0.753203 0.117812 0.218633 0.060 Uiso 1 1 calc R . .
C33 C 0.9223(6) 0.1698(4) 0.2471(3) 0.0658(18) Uani 1 1 d . . .
H33 H 0.942355 0.141364 0.281655 0.079 Uiso 1 1 calc R . .
C34 C 1.0064(6) 0.2245(4) 0.2336(4) 0.077(2) Uani 1 1 d . . .
H34 H 1.086258 0.232616 0.257463 0.092 Uiso 1 1 calc R . .
C35 C 0.9744(6) 0.2672(4) 0.1854(4) 0.078(2) Uani 1 1 d . . .
H35 H 1.031999 0.305007 0.176460 0.093 Uiso 1 1 calc R . .
C36 C 0.8578(6) 0.2554(3) 0.1496(3) 0.0666(18) Uani 1 1 d . . .
H36 H 0.835024 0.285814 0.117320 0.080 Uiso 1 1 calc R . .
C37 C 0.7749(5) 0.1988(3) 0.1614(3) 0.0456(13) Uani 1 1 d . . .
C38 C 0.6484(5) 0.1822(2) 0.1233(2) 0.0392(12) Uani 1 1 d . . .
C39 C 0.5748(5) 0.2312(2) 0.1017(2) 0.0414(12) Uani 1 1 d . . .
H39 H 0.603337 0.276094 0.113023 0.050 Uiso 1 1 calc R . .
C40 C 0.4617(5) 0.2192(2) 0.0645(2) 0.0407(12) Uani 1 1 d . . .
C41 C 0.3820(6) 0.2749(3) 0.0479(3) 0.0473(13) Uani 1 1 d . . .
C42 C 0.4373(7) 0.3389(3) 0.0372(4) 0.079(2) Uani 1 1 d . . .
H42 H 0.528832 0.348131 0.040604 0.095 Uiso 1 1 calc R . .
C43 C 0.3608(9) 0.3891(3) 0.0218(4) 0.091(2) Uani 1 1 d . . .
H43 H 0.400036 0.432384 0.013749 0.109 Uiso 1 1 calc R . .
C44 C 0.2278(9) 0.3769(4) 0.0178(4) 0.083(2) Uani 1 1 d . . .
H44 H 0.175276 0.411923 0.008056 0.099 Uiso 1 1 calc R . .
C45 C 0.1715(8) 0.3140(4) 0.0280(4) 0.096(3) Uani 1 1 d . . .
H45 H 0.079713 0.305290 0.026311 0.115 Uiso 1 1 calc R . .
C46 C 0.2506(7) 0.2629(3) 0.0408(4) 0.078(2) Uani 1 1 d . . .
H46 H 0.212015 0.218738 0.044707 0.093 Uiso 1 1 calc R . .
C47 C 0.6635(4) 0.4665(2) 0.4487(2) 0.0311(10) Uani 1 1 d . . .
C48 C 0.7641(4) 0.4300(2) 0.4746(2) 0.0327(10) Uani 1 1 d . . .
C49 C 0.7335(4) 0.3633(2) 0.4858(2) 0.0328(10) Uani 1 1 d . . .
H49 H 0.798925 0.337363 0.502067 0.039 Uiso 1 1 calc R . .
C50 C 0.6072(5) 0.3329(2) 0.4737(2) 0.0391(12) Uani 1 1 d . . .
H50 H 0.589664 0.286900 0.481839 0.047 Uiso 1 1 calc R . .
C51 C 0.5092(5) 0.3679(2) 0.4505(2) 0.0386(12) Uani 1 1 d . . .
H51 H 0.424231 0.346651 0.443734 0.046 Uiso 1 1 calc R . .
C52 C 0.5356(4) 0.4356(2) 0.4367(2) 0.0341(11) Uani 1 1 d . . .
C53 C 0.4413(5) 0.4756(2) 0.4127(3) 0.0435(13) Uani 1 1 d . . .
H53 H 0.354359 0.457081 0.405468 0.052 Uiso 1 1 calc R . .
C54 C 0.4741(5) 0.5406(2) 0.3997(3) 0.0413(12) Uani 1 1 d . . .
H54 H 0.410933 0.567898 0.383389 0.050 Uiso 1 1 calc R . .
C55 C 0.6033(5) 0.5664(2) 0.4109(3) 0.0398(12) Uani 1 1 d . . .
C56 C 0.6437(5) 0.6351(2) 0.3935(3) 0.0443(13) Uani 1 1 d . . .
H56 H 0.580772 0.664290 0.380892 0.053 Uiso 1 1 calc R . .
C57 C 0.7996(4) 0.7220(2) 0.3751(2) 0.0351(11) Uani 1 1 d . . .
C58 C 0.7506(4) 0.7768(2) 0.4048(2) 0.0351(11) Uani 1 1 d . . .
H58 H 0.687770 0.770856 0.437856 0.042 Uiso 1 1 calc R . .
C59 C 0.7944(4) 0.8404(2) 0.3856(2) 0.0347(11) Uani 1 1 d . . .
H59 H 0.761776 0.878531 0.404988 0.042 Uiso 1 1 calc R . .
C60 C 0.8851(5) 0.8468(2) 0.3383(2) 0.0339(11) Uani 1 1 d . . .
C61 C 0.9332(5) 0.7929(2) 0.3074(3) 0.0436(12) Uani 1 1 d . . .
H61 H 0.994182 0.799145 0.273560 0.052 Uiso 1 1 calc R . .
C62 C 0.8901(5) 0.7298(2) 0.3270(3) 0.0450(13) Uani 1 1 d . . .
H62 H 0.922978 0.691859 0.307356 0.054 Uiso 1 1 calc R . .
C63 C 1.0904(5) 0.8141(2) 0.4623(3) 0.0395(12) Uani 1 1 d . . .
H63 H 1.104903 0.778825 0.432617 0.047 Uiso 1 1 calc R . .
C64 C 1.1433(5) 0.8782(2) 0.4500(3) 0.0430(12) Uani 1 1 d . . .
H64 H 1.193772 0.886639 0.412342 0.052 Uiso 1 1 calc R . .
C65 C 1.1220(5) 0.9292(2) 0.4925(3) 0.0405(12) Uani 1 1 d . . .
H65 H 1.156843 0.973263 0.484025 0.049 Uiso 1 1 calc R . .
C66 C 1.0508(5) 0.9168(2) 0.5471(3) 0.0455(13) Uani 1 1 d . . .
H66 H 1.037057 0.952267 0.576544 0.055 Uiso 1 1 calc R . .
C67 C 0.9984(5) 0.8529(2) 0.5599(2) 0.0383(11) Uani 1 1 d . . .
H67 H 0.949514 0.844899 0.598112 0.046 Uiso 1 1 calc R . .
C68 C 1.0170(4) 0.8007(2) 0.5171(2) 0.0289(10) Uani 1 1 d . . .
C69 C 0.9613(4) 0.7304(2) 0.5266(2) 0.0295(10) Uani 1 1 d . . .
C70 C 0.8913(4) 0.7130(2) 0.5821(2) 0.0330(10) Uani 1 1 d . . .
H70 H 0.870625 0.747532 0.611213 0.040 Uiso 1 1 calc R . .
C71 C 0.8499(4) 0.6472(2) 0.5972(2) 0.0310(10) Uani 1 1 d . . .
C72 C 0.7983(4) 0.6337(2) 0.6639(2) 0.0340(11) Uani 1 1 d . . .
C73 C 0.7194(5) 0.6759(2) 0.6955(3) 0.0410(12) Uani 1 1 d . . .
H73 H 0.696122 0.714761 0.674293 0.049 Uiso 1 1 calc R . .
C74 C 0.6746(5) 0.6623(3) 0.7571(3) 0.0496(13) Uani 1 1 d . . .
H74 H 0.619615 0.691238 0.777718 0.060 Uiso 1 1 calc R . .
C75 C 0.7093(6) 0.6069(3) 0.7888(3) 0.0564(15) Uani 1 1 d . . .
H75 H 0.681012 0.598238 0.831902 0.068 Uiso 1 1 calc R . .
C76 C 0.7851(6) 0.5640(3) 0.7577(3) 0.0578(16) Uani 1 1 d . . .
H76 H 0.807398 0.525180 0.779210 0.069 Uiso 1 1 calc R . .
C77 C 0.8294(5) 0.5766(3) 0.6956(3) 0.0454(13) Uani 1 1 d . . .
H77 H 0.880937 0.546298 0.674536 0.054 Uiso 1 1 calc R . .
C78 C 1.3016(5) 0.7086(2) 0.3505(3) 0.0428(12) Uani 1 1 d . . .
H78 H 1.261098 0.711927 0.391549 0.051 Uiso 1 1 calc R . .
C79 C 1.4096(5) 0.7510(3) 0.3384(3) 0.0553(15) Uani 1 1 d . . .
H79 H 1.443134 0.782201 0.371220 0.066 Uiso 1 1 calc R . .
C80 C 1.4674(7) 0.7484(4) 0.2809(4) 0.083(2) Uani 1 1 d . . .
H80 H 1.543803 0.776583 0.273184 0.100 Uiso 1 1 calc R . .
C81 C 1.4164(8) 0.7054(5) 0.2335(4) 0.104(3) Uani 1 1 d . . .
H81 H 1.454631 0.705201 0.191712 0.124 Uiso 1 1 calc R . .
C82 C 1.3071(7) 0.6608(4) 0.2455(3) 0.084(2) Uani 1 1 d . . .
H82 H 1.272913 0.630280 0.212257 0.101 Uiso 1 1 calc R . .
C83 C 1.2504(5) 0.6618(3) 0.3054(3) 0.0416(12) Uani 1 1 d . . .
C84 C 1.1316(5) 0.6177(2) 0.3217(3) 0.0372(11) Uani 1 1 d . . .
C85 C 1.0533(5) 0.5866(2) 0.2721(3) 0.0443(13) Uani 1 1 d . . .
H85 H 1.076597 0.594564 0.228079 0.053 Uiso 1 1 calc R . .
C86 C 0.9422(6) 0.5444(2) 0.2833(3) 0.0517(15) Uani 1 1 d . . .
C87 C 0.8729(8) 0.5100(3) 0.2247(4) 0.085(3) Uani 1 1 d . . .
C88 C 0.9277(10) 0.5080(4) 0.1601(4) 0.097(3) Uani 1 1 d . . .
H88 H 1.009155 0.532062 0.153285 0.116 Uiso 1 1 calc R . .
C89 C 0.8657(11) 0.4722(5) 0.1079(5) 0.114(3) Uani 1 1 d . U .
H89 H 0.904221 0.471787 0.066151 0.137 Uiso 1 1 calc R . .
C90 C 0.7498(12) 0.4381(6) 0.1174(6) 0.134(4) Uani 1 1 d . U .
H90 H 0.707241 0.413251 0.081949 0.161 Uiso 1 1 calc R . .
C91 C 0.6895(12) 0.4385(6) 0.1799(6) 0.154(4) Uani 1 1 d . U .
H91 H 0.607195 0.414591 0.184928 0.185 Uiso 1 1 calc R . .
C92 C 0.7530(9) 0.4754(5) 0.2365(5) 0.122(3) Uani 1 1 d . U .
H92 H 0.714952 0.475688 0.278351 0.147 Uiso 1 1 calc R . .
N7 N 0.2709(14) 0.5563(6) 0.0725(7) 0.083(4) Uani 0.5 1 d . U P
C93 C 0.3582(17) 0.5591(6) 0.0957(7) 0.061(3) Uani 0.5 1 d . U P
C94 C 0.4758(18) 0.5579(7) 0.1349(9) 0.103(6) Uani 0.5 1 d . U P
H94A H 0.455918 0.563179 0.181210 0.155 Uiso 0.5 1 calc GR . P
H94B H 0.538521 0.594318 0.122261 0.155 Uiso 0.5 1 calc GR . P
H94C H 0.512616 0.515315 0.127737 0.155 Uiso 0.5 1 calc GR . P
N8 N 0.7422(9) 0.6960(5) 0.1588(5) 0.137(3) Uani 1 1 d . U .
C95 C 0.7167(10) 0.7503(6) 0.1415(5) 0.106(3) Uani 1 1 d . U .
C96 C 0.6666(12) 0.8105(4) 0.1227(5) 0.131(4) Uani 1 1 d . U .
H96A H 0.590726 0.817911 0.148838 0.197 Uiso 1 1 calc GR . .
H96B H 0.640976 0.807526 0.076224 0.197 Uiso 1 1 calc GR . .
H96C H 0.733288 0.847580 0.130116 0.197 Uiso 1 1 calc GR . .
N9 N 0.6211(6) 0.2879(3) 0.2825(3) 0.0877(19) Uani 1 1 d . U .
C97 C 0.7171(7) 0.3116(3) 0.3018(3) 0.0662(17) Uani 1 1 d . U .
C98 C 0.8397(7) 0.3455(4) 0.3253(4) 0.090(2) Uani 1 1 d . U .
H98A H 0.894967 0.356461 0.288093 0.135 Uiso 1 1 calc GR . .
H98B H 0.883407 0.316441 0.354808 0.135 Uiso 1 1 calc GR . .
H98C H 0.823225 0.386518 0.348976 0.135 Uiso 1 1 calc GR . .

loop_
_atom_site_aniso_label
_atom_site_aniso_U_11
_atom_site_aniso_U_22
_atom_site_aniso_U_33
_atom_site_aniso_U_23
_atom_site_aniso_U_13
_atom_site_aniso_U_12
Nd1 0.01757(12) 0.02475(12) 0.01849(11) 0.00008(8) -0.00082(9) -0.00105(9)
Nd2 0.02036(13) 0.01742(12) 0.05531(17) 0.00105(11) 0.00579(11) -0.00539(9)
O1 0.0161(14) 0.0327(16) 0.0202(14) 0.0016(12) -0.0035(11) 0.0011(12)
O2 0.059(2) 0.061(2) 0.0273(18) 0.0068(17) 0.0010(17) 0.0016(19)
O3 0.099(3) 0.067(3) 0.039(2) -0.0112(19) -0.009(2) -0.039(3)
O4 0.0249(16) 0.0273(15) 0.0246(15) 0.0032(12) -0.0039(12) -0.0020(12)
O5 0.0252(16) 0.0279(15) 0.0211(14) 0.0022(12) -0.0004(12) -0.0026(12)
O6 0.0349(19) 0.0361(19) 0.0434(19) 0.0015(15) -0.0098(15) -0.0122(15)
O7 0.040(2) 0.0295(17) 0.049(2) 0.0083(15) -0.0092(16) -0.0068(15)
O8 0.0175(15) 0.0222(15) 0.061(2) 0.0038(14) 0.0032(15) -0.0062(12)
O9 0.050(2) 0.039(2) 0.059(2) 0.0156(17) 0.008(2) -0.0093(17)
O10 0.087(3) 0.0255(19) 0.055(2) -0.0005(16) 0.008(2) 0.0022(19)
O11 0.0313(18) 0.0207(16) 0.053(2) 0.0011(14) 0.0091(15) -0.0036(13)
O12 0.0247(17) 0.0239(16) 0.055(2) 0.0022(14) 0.0062(15) -0.0052(13)
O13 0.0303(18) 0.0396(19) 0.047(2) -0.0031(15) 0.0067(16) -0.0085(14)
O14 0.0331(19) 0.0312(18) 0.070(3) -0.0030(17) -0.0044(18) -0.0055(15)
N1 0.0175(17) 0.0255(18) 0.0234(18) 0.0033(14) 0.0006(14) -0.0012(14)
N2 0.027(2) 0.033(2) 0.0269(19) -0.0028(15) 0.0013(16) 0.0028(16)
N3 0.052(3) 0.045(3) 0.029(2) 0.0034(19) 0.003(2) 0.003(2)
N4 0.0201(19) 0.0227(19) 0.062(3) 0.0050(18) 0.0062(18) -0.0024(16)
N5 0.026(2) 0.024(2) 0.065(3) 0.0073(18) 0.0050(19) -0.0003(16)
N6 0.051(3) 0.028(2) 0.039(2) 0.0072(18) -0.007(2) -0.002(2)
C1 0.022(2) 0.021(2) 0.023(2) 0.0019(16) 0.0012(17) -0.0020(17)
C2 0.022(2) 0.028(2) 0.023(2) 0.0032(17) -0.0001(18) -0.0008(18)
C3 0.023(2) 0.040(3) 0.024(2) 0.0006(19) 0.0004(18) 0.0027(19)
C4 0.028(2) 0.051(3) 0.019(2) 0.001(2) -0.0044(19) 0.002(2)
C5 0.028(2) 0.042(3) 0.025(2) 0.0036(19) -0.0060(19) 0.005(2)
C6 0.020(2) 0.032(2) 0.029(2) 0.0041(18) -0.0030(18) 0.0002(18)
C7 0.019(2) 0.036(2) 0.035(2) 0.0039(19) -0.0056(19) 0.0071(19)
C8 0.024(2) 0.039(3) 0.029(2) -0.0025(19) 0.0001(19) 0.005(2)
C9 0.022(2) 0.029(2) 0.026(2) -0.0001(17) 0.0037(18) 0.0011(18)
C10 0.026(2) 0.038(3) 0.029(2) -0.0006(19) 0.005(2) 0.005(2)
C11 0.026(2) 0.033(2) 0.025(2) -0.0008(18) 0.0020(19) 0.0076(19)
C12 0.032(3) 0.033(2) 0.030(2) -0.0008(19) -0.001(2) 0.000(2)
C13 0.038(3) 0.030(2) 0.030(2) 0.0035(19) 0.004(2) 0.000(2)
C14 0.036(3) 0.032(2) 0.026(2) -0.0036(18) -0.003(2) 0.006(2)
C15 0.034(3) 0.033(3) 0.034(3) -0.002(2) 0.000(2) -0.003(2)
C16 0.034(3) 0.030(2) 0.031(2) 0.0010(19) 0.006(2) -0.002(2)
C17 0.051(3) 0.036(3) 0.038(3) -0.001(2) 0.001(2) -0.007(2)
C18 0.092(5) 0.042(3) 0.054(4) -0.018(3) 0.003(3) -0.017(3)
C19 0.066(4) 0.030(3) 0.063(4) 0.005(3) -0.012(3) -0.016(3)
C20 0.061(4) 0.047(3) 0.058(4) 0.011(3) 0.006(3) -0.019(3)
C21 0.057(4) 0.048(3) 0.044(3) -0.002(2) 0.008(3) -0.019(3)
C22 0.023(2) 0.026(2) 0.032(2) 0.0038(18) -0.0056(19) -0.0016(18)
C23 0.021(2) 0.029(2) 0.027(2) 0.0014(18) 0.0008(18) 0.0023(18)
C24 0.036(3) 0.031(2) 0.025(2) 0.0073(18) -0.001(2) -0.004(2)
C25 0.018(2) 0.033(2) 0.025(2) 0.0015(18) 0.0039(18) 0.0068(18)
C26 0.021(2) 0.032(2) 0.025(2) -0.0018(18) -0.0003(18) 0.0047(18)
C27 0.044(3) 0.038(3) 0.028(2) 0.007(2) 0.000(2) -0.003(2)
C28 0.053(3) 0.050(3) 0.027(3) 0.009(2) -0.002(2) -0.001(3)
C29 0.042(3) 0.055(3) 0.024(2) 0.001(2) -0.006(2) 0.006(2)
C30 0.034(3) 0.051(3) 0.032(3) -0.001(2) -0.006(2) -0.005(2)
C31 0.028(2) 0.044(3) 0.029(2) 0.002(2) 0.000(2) 0.001(2)
C32 0.037(3) 0.067(4) 0.044(3) -0.011(3) -0.001(3) -0.003(3)
C33 0.049(4) 0.094(5) 0.053(4) -0.027(3) -0.007(3) 0.006(4)
C34 0.039(4) 0.103(6) 0.085(5) -0.046(5) -0.012(4) 0.000(4)
C35 0.050(4) 0.081(5) 0.096(6) -0.028(4) -0.008(4) -0.020(4)
C36 0.060(4) 0.065(4) 0.069(4) -0.014(3) 0.008(3) -0.025(3)
C37 0.034(3) 0.052(3) 0.048(3) -0.021(3) 0.006(2) -0.009(2)
C38 0.039(3) 0.044(3) 0.032(3) -0.005(2) 0.005(2) -0.013(2)
C39 0.039(3) 0.033(3) 0.051(3) -0.005(2) 0.005(2) -0.010(2)
C40 0.049(3) 0.031(3) 0.042(3) 0.006(2) 0.008(2) 0.002(2)
C41 0.054(4) 0.039(3) 0.049(3) -0.001(2) 0.006(3) 0.002(3)
C42 0.074(5) 0.038(3) 0.124(6) 0.007(4) -0.002(4) 0.002(3)
C43 0.116(7) 0.039(4) 0.120(7) 0.012(4) -0.010(6) 0.015(4)
C44 0.106(7) 0.061(5) 0.087(5) 0.007(4) -0.007(5) 0.045(5)
C45 0.076(5) 0.074(5) 0.140(8) 0.031(5) -0.025(5) 0.019(4)
C46 0.070(5) 0.053(4) 0.108(6) 0.025(4) -0.023(4) 0.003(3)
C47 0.026(2) 0.022(2) 0.045(3) 0.0019(19) 0.004(2) -0.0036(18)
C48 0.024(2) 0.027(2) 0.046(3) 0.000(2) 0.004(2) -0.0070(19)
C49 0.027(2) 0.021(2) 0.050(3) 0.005(2) 0.000(2) -0.0025(19)
C50 0.037(3) 0.027(2) 0.050(3) 0.001(2) 0.000(2) -0.016(2)
C51 0.029(3) 0.031(3) 0.053(3) 0.002(2) -0.005(2) -0.014(2)
C52 0.024(2) 0.032(2) 0.045(3) 0.001(2) 0.001(2) -0.007(2)
C53 0.025(3) 0.041(3) 0.062(3) 0.004(2) -0.005(2) -0.012(2)
C54 0.025(3) 0.038(3) 0.060(3) 0.009(2) -0.005(2) -0.002(2)
C55 0.027(3) 0.027(2) 0.065(3) 0.006(2) 0.006(2) -0.003(2)
C56 0.030(3) 0.032(3) 0.071(4) 0.010(2) 0.003(3) 0.003(2)
C57 0.022(2) 0.026(2) 0.057(3) 0.007(2) -0.002(2) -0.0023(19)
C58 0.029(3) 0.030(2) 0.046(3) 0.005(2) 0.004(2) 0.001(2)
C59 0.031(3) 0.030(2) 0.043(3) 0.000(2) -0.003(2) 0.003(2)
C60 0.037(3) 0.020(2) 0.044(3) 0.0046(19) -0.001(2) -0.0043(19)
C61 0.043(3) 0.032(3) 0.055(3) 0.005(2) 0.011(3) -0.001(2)
C62 0.040(3) 0.024(2) 0.070(4) 0.003(2) 0.012(3) 0.001(2)
C63 0.036(3) 0.026(2) 0.055(3) 0.002(2) 0.000(2) -0.005(2)
C64 0.041(3) 0.033(3) 0.053(3) 0.007(2) -0.001(2) -0.010(2)
C65 0.036(3) 0.025(2) 0.057(3) 0.009(2) -0.017(3) -0.010(2)
C66 0.052(3) 0.023(2) 0.060(3) -0.005(2) -0.006(3) -0.004(2)
C67 0.038(3) 0.026(2) 0.049(3) -0.003(2) -0.001(2) -0.004(2)
C68 0.022(2) 0.019(2) 0.043(3) 0.0056(19) -0.010(2) -0.0040(17)
C69 0.019(2) 0.022(2) 0.047(3) 0.000(2) -0.005(2) 0.0008(17)
C70 0.031(3) 0.024(2) 0.044(3) 0.001(2) 0.003(2) -0.0002(19)
C71 0.015(2) 0.030(2) 0.047(3) 0.004(2) 0.000(2) -0.0010(18)
C72 0.020(2) 0.033(3) 0.047(3) 0.002(2) -0.004(2) -0.0065(19)
C73 0.036(3) 0.035(3) 0.051(3) 0.004(2) -0.002(2) -0.004(2)
C74 0.042(3) 0.051(3) 0.055(3) -0.003(3) 0.006(3) -0.002(3)
C75 0.047(3) 0.071(4) 0.051(3) 0.013(3) 0.012(3) -0.002(3)
C76 0.047(3) 0.060(4) 0.067(4) 0.031(3) 0.008(3) -0.002(3)
C77 0.035(3) 0.039(3) 0.062(3) 0.012(2) 0.001(3) -0.001(2)
C78 0.031(3) 0.038(3) 0.060(3) 0.008(2) 0.002(2) 0.001(2)
C79 0.036(3) 0.043(3) 0.086(5) 0.026(3) 0.001(3) -0.005(2)
C80 0.052(4) 0.096(6) 0.097(6) 0.035(5) 0.006(4) -0.029(4)
C81 0.078(6) 0.148(8) 0.081(6) 0.016(5) 0.038(5) -0.024(6)
C82 0.068(5) 0.113(6) 0.067(4) -0.010(4) 0.022(4) -0.020(4)
C83 0.033(3) 0.043(3) 0.049(3) 0.009(2) 0.009(2) -0.003(2)
C84 0.037(3) 0.025(2) 0.050(3) 0.001(2) 0.004(2) 0.005(2)
C85 0.056(3) 0.030(3) 0.046(3) 0.001(2) -0.002(3) -0.003(2)
C86 0.059(4) 0.027(3) 0.067(4) 0.006(3) -0.028(3) -0.003(2)
C87 0.113(6) 0.050(4) 0.084(5) 0.025(3) -0.045(5) -0.038(4)
C88 0.142(8) 0.074(5) 0.069(5) 0.002(4) -0.035(5) -0.006(5)
C89 0.137(7) 0.110(6) 0.089(5) 0.000(5) -0.029(5) -0.022(5)
C90 0.148(7) 0.137(7) 0.108(6) 0.008(6) -0.027(6) -0.028(6)
C91 0.149(7) 0.152(7) 0.143(7) 0.003(6) -0.031(6) -0.075(6)
C92 0.120(6) 0.116(6) 0.117(6) 0.028(5) -0.049(5) -0.056(5)
N7 0.103(9) 0.053(6) 0.097(9) -0.021(6) -0.004(8) 0.048(7)
C93 0.079(7) 0.039(6) 0.067(7) -0.007(5) 0.007(6) 0.012(6)
C94 0.135(13) 0.058(8) 0.119(11) -0.011(8) 0.081(11) 0.002(8)
N8 0.112(6) 0.154(8) 0.149(8) 0.020(6) 0.033(6) 0.025(6)
C95 0.096(6) 0.115(6) 0.107(6) 0.019(5) 0.023(5) 0.000(5)
C96 0.200(10) 0.081(6) 0.106(7) 0.031(5) -0.010(7) -0.029(6)
N9 0.063(4) 0.093(5) 0.105(5) 0.003(4) 0.005(4) -0.010(3)
C97 0.055(4) 0.072(4) 0.070(4) -0.004(3) 0.007(3) -0.005(3)
C98 0.071(5) 0.114(6) 0.085(5) -0.020(5) 0.000(4) 0.012(4)

loop_
_atom_type_symbol
_atom_type_description
_atom_type_scat_dispersion_real
_atom_type_scat_dispersion_imag
_atom_type_scat_source
C C 0.0033 0.0016 'International Tables Vol C Tables 4.2.6.8 and 6.1.1.4'
H H 0.0000 0.0000 'International Tables Vol C Tables 4.2.6.8 and 6.1.1.4'
N N 0.0061 0.0033 'International Tables Vol C Tables 4.2.6.8 and 6.1.1.4'
O O 0.0106 0.0060 'International Tables Vol C Tables 4.2.6.8 and 6.1.1.4'
Nd Nd -0.1943 3.0179 'International Tables Vol C Tables 4.2.6.8 and 6.1.1.4'

loop_
_geom_angle_atom_site_label_1
_geom_angle_atom_site_label_2
_geom_angle_atom_site_label_3
_geom_angle
_geom_angle_site_symmetry_1
_geom_angle_site_symmetry_3
O1 Nd1 Nd1 35.20(6) . 2_655
O1 Nd1 Nd1 35.59(6) 2_655 2_655
O1 Nd1 O1 70.79(10) 2_655 .
O1 Nd1 N1 64.68(9) . .
O1 Nd1 N1 133.99(9) 2_655 .
O1 Nd1 N2 159.37(10) 2_655 .
O1 Nd1 N2 125.93(10) . .
O4 Nd1 Nd1 77.56(7) . 2_655
O4 Nd1 O1 78.97(9) . .
O4 Nd1 O1 80.81(9) . 2_655
O4 Nd1 N1 80.02(10) . .
O4 Nd1 N2 90.31(10) . .
O5 Nd1 Nd1 122.22(7) . 2_655
O5 Nd1 O1 146.64(9) . .
O5 Nd1 O1 91.73(9) . 2_655
O5 Nd1 O4 70.10(9) . .
O5 Nd1 O6 76.13(10) . .
O5 Nd1 O7 125.53(10) . .
O5 Nd1 N1 119.72(10) . .
O5 Nd1 N2 67.69(10) . .
O6 Nd1 Nd1 105.60(8) . 2_655
O6 Nd1 O1 126.14(10) . .
O6 Nd1 O1 81.09(10) . 2_655
O6 Nd1 O4 140.90(10) . .
O6 Nd1 O7 68.62(11) . .
O6 Nd1 N1 135.47(11) . .
O6 Nd1 N2 94.73(11) . .
O7 Nd1 Nd1 106.74(8) . 2_655
O7 Nd1 O1 120.90(10) . 2_655
O7 Nd1 O1 87.63(10) . .
O7 Nd1 O4 149.11(10) . .
O7 Nd1 N1 69.09(10) . .
O7 Nd1 N2 75.19(11) . .
N1 Nd1 Nd1 99.23(7) . 2_655
N1 Nd1 N2 61.27(10) . .
N2 Nd1 Nd1 158.89(7) . 2_655
O8 Nd2 Nd2 35.24(6) 2_766 2_766
O8 Nd2 Nd2 35.14(7) . 2_766
O8 Nd2 O8 70.38(11) 2_766 .
O8 Nd2 N4 133.54(11) 2_766 .
O8 Nd2 N4 64.82(11) . .
O8 Nd2 N5 161.32(11) 2_766 .
O8 Nd2 N5 125.66(10) . .
O11 Nd2 Nd2 123.43(8) . 2_766
O11 Nd2 O8 147.31(11) . .
O11 Nd2 O8 93.32(10) . 2_766
O11 Nd2 O12 69.14(10) . .
O11 Nd2 O13 75.40(11) . .
O11 Nd2 O14 126.88(11) . .
O11 Nd2 N4 118.18(11) . .
O11 Nd2 N5 68.00(11) . .
O12 Nd2 Nd2 78.64(7) . 2_766
O12 Nd2 O8 80.21(10) . .
O12 Nd2 O8 81.26(11) . 2_766
O12 Nd2 O14 151.30(11) . .
O12 Nd2 N4 79.75(12) . .
O12 Nd2 N5 91.68(12) . .
O13 Nd2 Nd2 105.88(8) . 2_766
O13 Nd2 O8 126.84(11) . .
O13 Nd2 O8 81.19(11) . 2_766
O13 Nd2 O12 139.14(10) . .
O13 Nd2 O14 68.55(11) . .
O13 Nd2 N4 136.69(12) . .
O13 Nd2 N5 93.38(12) . .
O14 Nd2 Nd2 103.51(8) . 2_766
O14 Nd2 O8 117.25(11) . 2_766
O14 Nd2 O8 85.68(11) . .
O14 Nd2 N4 71.63(12) . .
O14 Nd2 N5 76.45(12) . .
N4 Nd2 Nd2 99.22(8) . 2_766
N4 Nd2 N5 60.86(11) . .
N5 Nd2 Nd2 159.39(8) . 2_766
Nd1 O1 Nd1 109.21(10) 2_655 .
C2 O1 Nd1 121.3(2) . .
C2 O1 Nd1 129.3(2) . 2_655
C23 O4 Nd1 136.8(3) . .
C25 O5 Nd1 140.2(3) . .
C38 O6 Nd1 139.9(3) . .
C40 O7 Nd1 135.7(3) . .
Nd2 O8 Nd2 109.63(11) 2_766 .
C48 O8 Nd2 128.7(3) . 2_766
C48 O8 Nd2 121.4(3) . .
C69 O11 Nd2 140.8(3) . .
C71 O12 Nd2 137.7(3) . .
C84 O13 Nd2 139.4(3) . .
C86 O14 Nd2 137.2(3) . .
C1 N1 Nd1 117.1(3) . .
C9 N1 Nd1 123.6(3) . .
C9 N1 C1 118.9(3) . .
C10 N2 Nd1 117.2(3) . .
C10 N2 C11 116.5(4) . .
C11 N2 Nd1 125.0(3) . .
O2 N3 C14 117.4(4) . .
O3 N3 O2 123.2(4) . .
O3 N3 C14 119.4(4) . .
C47 N4 Nd2 116.9(3) . .
C55 N4 Nd2 124.1(3) . .
C55 N4 C47 118.8(4) . .
C56 N5 Nd2 118.1(3) . .
C56 N5 C57 117.3(4) . .
C57 N5 Nd2 124.1(3) . .
O9 N6 C60 118.6(4) . .
O10 N6 O9 123.3(4) . .
O10 N6 C60 118.2(4) . .
N1 C1 C2 117.1(4) . .
N1 C1 C6 121.8(4) . .
C6 C1 C2 121.1(4) . .
O1 C2 C1 119.0(3) . .
O1 C2 C3 123.3(4) . .
C3 C2 C1 117.6(4) . .
C2 C3 C4 120.8(4) . .
C5 C4 C3 122.1(4) . .
C4 C5 C6 119.4(4) . .
C5 C6 C1 118.9(4) . .
C7 C6 C1 117.4(4) . .
C7 C6 C5 123.6(4) . .
C8 C7 C6 120.0(4) . .
C7 C8 C9 119.1(4) . .
N1 C9 C8 122.7(4) . .
N1 C9 C10 116.5(4) . .
C8 C9 C10 120.7(4) . .
N2 C10 C9 120.4(4) . .
C12 C11 N2 120.3(4) . .
C16 C11 N2 119.0(4) . .
C16 C11 C12 120.6(4) . .
C13 C12 C11 120.0(4) . .
C14 C13 C12 118.4(4) . .
C13 C14 N3 119.2(4) . .
C13 C14 C15 122.5(4) . .
C15 C14 N3 118.3(4) . .
C16 C15 C14 118.4(4) . .
C11 C16 C15 120.1(4) . .
C22 C17 C18 119.4(5) . .
C19 C18 C17 121.3(5) . .
C18 C19 C20 119.2(5) . .
C19 C20 C21 120.3(5) . .
C22 C21 C20 120.5(5) . .
C17 C22 C23 119.5(4) . .
C21 C22 C17 119.3(4) . .
C21 C22 C23 121.2(4) . .
O4 C23 C22 116.9(4) . .
O4 C23 C24 125.1(4) . .
C24 C23 C22 117.9(4) . .
C25 C24 C23 124.4(4) . .
O5 C25 C24 123.1(4) . .
O5 C25 C26 115.7(4) . .
C24 C25 C26 121.2(4) . .
C27 C26 C25 122.9(4) . .
C27 C26 C31 118.5(4) . .
C31 C26 C25 118.6(4) . .
C28 C27 C26 120.8(4) . .
C27 C28 C29 120.0(5) . .
C30 C29 C28 119.9(4) . .
C29 C30 C31 120.0(5) . .
C30 C31 C26 120.8(4) . .
C33 C32 C37 121.1(6) . .
C34 C33 C32 119.9(7) . .
C35 C34 C33 119.8(6) . .
C34 C35 C36 120.5(7) . .
C35 C36 C37 119.8(7) . .
C32 C37 C36 118.8(5) . .
C32 C37 C38 118.8(5) . .
C36 C37 C38 122.5(6) . .
O6 C38 C37 114.5(5) . .
O6 C38 C39 124.0(5) . .
C39 C38 C37 121.5(4) . .
C38 C39 C40 123.9(4) . .
O7 C40 C39 124.0(5) . .
O7 C40 C41 115.8(5) . .
C39 C40 C41 120.2(4) . .
C42 C41 C40 122.3(5) . .
C46 C41 C40 119.5(5) . .
C46 C41 C42 118.2(6) . .
C43 C42 C41 120.7(7) . .
C42 C43 C44 120.5(7) . .
C45 C44 C43 119.7(7) . .
C44 C45 C46 119.2(7) . .
C41 C46 C45 121.6(6) . .
N4 C47 C48 117.4(4) . .
N4 C47 C52 121.5(4) . .
C48 C47 C52 121.1(4) . .
O8 C48 C47 119.0(4) . .
O8 C48 C49 123.7(4) . .
C49 C48 C47 117.3(4) . .
C48 C49 C50 121.4(4) . .
C51 C50 C49 121.8(4) . .
C50 C51 C52 119.3(4) . .
C51 C52 C47 119.1(4) . .
C51 C52 C53 123.4(4) . .
C53 C52 C47 117.5(4) . .
C54 C53 C52 120.2(4) . .
C53 C54 C55 118.5(5) . .
N4 C55 C54 123.4(4) . .
N4 C55 C56 116.7(4) . .
C54 C55 C56 119.9(4) . .
N5 C56 C55 119.5(4) . .
C58 C57 N5 122.2(4) . .
C62 C57 N5 116.6(4) . .
C62 C57 C58 121.1(4) . .
C59 C58 C57 119.3(4) . .
C60 C59 C58 118.5(4) . .
C59 C60 N6 119.7(4) . .
C59 C60 C61 123.0(4) . .
C61 C60 N6 117.2(4) . .
C60 C61 C62 118.3(5) . .
C57 C62 C61 119.7(5) . .
C68 C63 C64 121.1(5) . .
C65 C64 C63 119.6(5) . .
C66 C65 C64 120.0(4) . .
C65 C66 C67 120.7(5) . .
C68 C67 C66 120.3(5) . .
C63 C68 C69 118.1(4) . .
C67 C68 C63 118.3(4) . .
C67 C68 C69 123.6(4) . .
O11 C69 C68 115.6(4) . .
O11 C69 C70 123.3(4) . .
C70 C69 C68 121.1(4) . .
C69 C70 C71 123.5(4) . .
O12 C71 C70 124.7(4) . .
O12 C71 C72 117.0(4) . .
C70 C71 C72 118.2(4) . .
C73 C72 C71 122.5(4) . .
C73 C72 C77 118.4(5) . .
C77 C72 C71 119.0(4) . .
C74 C73 C72 121.0(5) . .
C75 C74 C73 120.1(5) . .
C74 C75 C76 119.6(5) . .
C75 C76 C77 121.0(5) . .
C76 C77 C72 119.9(5) . .
C83 C78 C79 122.3(5) . .
C80 C79 C78 120.4(6) . .
C79 C80 C81 119.5(6) . .
C80 C81 C82 120.8(7) . .
C83 C82 C81 119.7(7) . .
C78 C83 C82 117.2(5) . .
C78 C83 C84 119.5(5) . .
C82 C83 C84 123.2(5) . .
O13 C84 C83 115.4(4) . .
O13 C84 C85 124.2(5) . .
C85 C84 C83 120.3(5) . .
C84 C85 C86 123.7(5) . .
O14 C86 C85 123.6(5) . .
O14 C86 C87 118.7(5) . .
C85 C86 C87 117.6(6) . .
C88 C87 C86 123.6(7) . .
C92 C87 C86 115.9(8) . .
C92 C87 C88 120.3(7) . .
C89 C88 C87 122.6(9) . .
C90 C89 C88 118.9(10) . .
C89 C90 C91 121.4(10) . .
C90 C91 C92 121.1(10) . .
C87 C92 C91 115.7(10) . .
N7 C93 C94 172.8(18) . .
N8 C95 C96 171.1(11) . .
N9 C97 C98 177.0(9) . .

loop_
_geom_bond_atom_site_label_1
_geom_bond_atom_site_label_2
_geom_bond_distance
_geom_bond_site_symmetry_2
Nd1 Nd1 3.9793(6) 2_655
Nd1 O1 2.429(3) 2_655
Nd1 O1 2.453(3) .
Nd1 O4 2.419(3) .
Nd1 O5 2.365(3) .
Nd1 O6 2.380(3) .
Nd1 O7 2.413(3) .
Nd1 N1 2.584(3) .
Nd1 N2 2.741(4) .
Nd2 Nd2 3.9912(7) 2_766
Nd2 O8 2.439(3) 2_766
Nd2 O8 2.445(3) .
Nd2 O11 2.377(3) .
Nd2 O12 2.424(3) .
Nd2 O13 2.380(3) .
Nd2 O14 2.428(4) .
Nd2 N4 2.584(4) .
Nd2 N5 2.741(4) .
O1 C2 1.342(5) .
O2 N3 1.226(5) .
O3 N3 1.202(5) .
O4 C23 1.264(5) .
O5 C25 1.272(5) .
O6 C38 1.256(5) .
O7 C40 1.287(6) .
O8 C48 1.342(5) .
O9 N6 1.221(5) .
O10 N6 1.218(5) .
O11 C69 1.269(5) .
O12 C71 1.272(5) .
O13 C84 1.262(6) .
O14 C86 1.270(7) .
N1 C1 1.357(5) .
N1 C9 1.330(5) .
N2 C10 1.288(6) .
N2 C11 1.437(5) .
N3 C14 1.475(6) .
N4 C47 1.353(5) .
N4 C55 1.326(6) .
N5 C56 1.285(6) .
N5 C57 1.428(6) .
N6 C60 1.467(6) .
C1 C2 1.426(6) .
C1 C6 1.420(6) .
C2 C3 1.388(6) .
C3 C4 1.405(6) .
C4 C5 1.365(6) .
C5 C6 1.411(6) .
C6 C7 1.408(6) .
C7 C8 1.361(6) .
C8 C9 1.402(6) .
C9 C10 1.459(6) .
C11 C12 1.389(6) .
C11 C16 1.377(6) .
C12 C13 1.381(6) .
C13 C14 1.374(6) .
C14 C15 1.386(6) .
C15 C16 1.381(6) .
C17 C18 1.384(7) .
C17 C22 1.372(6) .
C18 C19 1.360(8) .
C19 C20 1.361(8) .
C20 C21 1.382(7) .
C21 C22 1.371(6) .
C22 C23 1.500(6) .
C23 C24 1.400(6) .
C24 C25 1.390(6) .
C25 C26 1.504(6) .
C26 C27 1.386(6) .
C26 C31 1.391(6) .
C27 C28 1.377(6) .
C28 C29 1.387(7) .
C29 C30 1.374(7) .
C30 C31 1.383(6) .
C32 C33 1.384(8) .
C32 C37 1.384(8) .
C33 C34 1.381(10) .
C34 C35 1.374(10) .
C35 C36 1.396(9) .
C36 C37 1.396(8) .
C37 C38 1.516(7) .
C38 C39 1.374(7) .
C39 C40 1.381(7) .
C40 C41 1.493(7) .
C41 C42 1.389(8) .
C41 C46 1.363(8) .
C42 C43 1.376(9) .
C43 C44 1.377(11) .
C44 C45 1.371(10) .
C45 C46 1.398(9) .
C47 C48 1.425(6) .
C47 C52 1.427(6) .
C48 C49 1.380(6) .
C49 C50 1.408(6) .
C50 C51 1.366(7) .
C51 C52 1.404(6) .
C52 C53 1.407(7) .
C53 C54 1.359(7) .
C54 C55 1.404(6) .
C55 C56 1.466(6) .
C57 C58 1.391(6) .
C57 C62 1.376(7) .
C58 C59 1.390(6) .
C59 C60 1.364(7) .
C60 C61 1.383(7) .
C61 C62 1.384(7) .
C63 C64 1.391(6) .
C63 C68 1.386(7) .
C64 C65 1.370(7) .
C65 C66 1.367(7) .
C66 C67 1.386(6) .
C67 C68 1.385(6) .
C68 C69 1.502(6) .
C69 C70 1.394(6) .
C70 C71 1.402(6) .
C71 C72 1.498(7) .
C72 C73 1.391(7) .
C72 C77 1.392(7) .
C73 C74 1.376(7) .
C74 C75 1.374(8) .
C75 C76 1.375(8) .
C76 C77 1.379(8) .
C78 C79 1.376(7) .
C78 C83 1.370(7) .
C79 C80 1.334(9) .
C80 C81 1.354(11) .
C81 C82 1.412(10) .
C82 C83 1.370(8) .
C83 C84 1.501(7) .
C84 C85 1.387(7) .
C85 C86 1.396(7) .
C86 C87 1.507(8) .
C87 C88 1.449(11) .
C87 C92 1.397(11) .
C88 C89 1.390(10) .
C89 C90 1.349(13) .
C90 C91 1.437(15) .
C91 C92 1.473(13) .
N7 C93 1.007(16) .
C93 C94 1.44(2) .
N8 C95 1.208(12) .
C95 C96 1.418(13) .
N9 C97 1.123(8) .
C97 C98 1.455(10) .

loop_
_geom_torsion_atom_site_label_1
_geom_torsion_atom_site_label_2
_geom_torsion_atom_site_label_3
_geom_torsion_atom_site_label_4
_geom_torsion
_geom_torsion_site_symmetry_1
Nd1 O1 C2 C1 167.8(3) 2_655
Nd1 O1 C2 C1 -6.5(5) .
Nd1 O1 C2 C3 173.8(3) .
Nd1 O1 C2 C3 -11.9(6) 2_655
Nd1 O4 C23 C22 -178.3(3) .
Nd1 O4 C23 C24 1.4(7) .
Nd1 O5 C25 C24 6.0(7) .
Nd1 O5 C25 C26 -175.6(3) .
Nd1 O6 C38 C37 171.7(3) .
Nd1 O6 C38 C39 -5.2(8) .
Nd1 O7 C40 C39 23.1(8) .
Nd1 O7 C40 C41 -154.7(3) .
Nd1 N1 C1 C2 7.6(4) .
Nd1 N1 C1 C6 -172.5(3) .
Nd1 N1 C9 C8 172.9(3) .
Nd1 N1 C9 C10 -7.5(5) .
Nd1 N2 C10 C9 -10.1(5) .
Nd1 N2 C11 C12 -112.0(4) .
Nd1 N2 C11 C16 64.9(5) .
Nd2 O8 C48 C47 -7.0(6) .
Nd2 O8 C48 C47 165.6(3) 2_766
Nd2 O8 C48 C49 -15.8(6) 2_766
Nd2 O8 C48 C49 171.6(3) .
Nd2 O11 C69 C68 -176.0(3) .
Nd2 O11 C69 C70 5.7(7) .
Nd2 O12 C71 C70 -0.4(7) .
Nd2 O12 C71 C72 -177.0(3) .
Nd2 O13 C84 C83 166.4(3) .
Nd2 O13 C84 C85 -11.0(8) .
Nd2 O14 C86 C85 17.6(8) .
Nd2 O14 C86 C87 -167.1(4) .
Nd2 N4 C47 C48 4.9(5) .
Nd2 N4 C47 C52 -174.6(3) .
Nd2 N4 C55 C54 176.4(4) .
Nd2 N4 C55 C56 -2.0(6) .
Nd2 N5 C56 C55 -9.7(7) .
Nd2 N5 C57 C58 -114.9(4) .
Nd2 N5 C57 C62 61.6(6) .
O1 C2 C3 C4 -179.1(4) .
O2 N3 C14 C13 3.6(6) .
O2 N3 C14 C15 -175.9(4) .
O3 N3 C14 C13 -175.4(5) .
O3 N3 C14 C15 5.1(7) .
O4 C23 C24 C25 -3.7(7) .
O5 C25 C26 C27 168.1(4) .
O5 C25 C26 C31 -10.4(6) .
O6 C38 C39 C40 -6.0(8) .
O7 C40 C41 C42 -148.4(6) .
O7 C40 C41 C46 29.4(8) .
O8 C48 C49 C50 179.9(4) .
O9 N6 C60 C59 166.8(4) .
O9 N6 C60 C61 -10.6(6) .
O10 N6 C60 C59 -12.7(6) .
O10 N6 C60 C61 169.9(5) .
O11 C69 C70 C71 5.8(7) .
O12 C71 C72 C73 -143.7(4) .
O12 C71 C72 C77 35.8(6) .
O13 C84 C85 C86 -3.5(8) .
O14 C86 C87 C88 -163.1(6) .
O14 C86 C87 C92 12.8(10) .
N1 C1 C2 O1 -1.2(5) .
N1 C1 C2 C3 178.5(4) .
N1 C1 C6 C5 -179.5(4) .
N1 C1 C6 C7 -0.7(6) .
N1 C9 C10 N2 11.8(6) .
N2 C11 C12 C13 178.6(4) .
N2 C11 C16 C15 -179.5(4) .
N3 C14 C15 C16 -180.0(4) .
N4 C47 C48 O8 1.0(7) .
N4 C47 C48 C49 -177.7(4) .
N4 C47 C52 C51 179.1(4) .
N4 C47 C52 C53 -2.1(7) .
N4 C55 C56 N5 8.0(8) .
N5 C57 C58 C59 176.0(4) .
N5 C57 C62 C61 -176.8(5) .
N6 C60 C61 C62 175.1(4) .
C1 N1 C9 C8 0.9(6) .
C1 N1 C9 C10 -179.4(4) .
C1 C2 C3 C4 1.2(6) .
C1 C6 C7 C8 0.6(6) .
C2 C1 C6 C5 0.4(6) .
C2 C1 C6 C7 179.1(4) .
C2 C3 C4 C5 -0.1(7) .
C3 C4 C5 C6 -0.9(7) .
C4 C5 C6 C1 0.7(6) .
C4 C5 C6 C7 -177.9(4) .
C5 C6 C7 C8 179.3(4) .
C6 C1 C2 O1 179.0(4) .
C6 C1 C2 C3 -1.3(6) .
C6 C7 C8 C9 0.2(7) .
C7 C8 C9 N1 -1.0(7) .
C7 C8 C9 C10 179.4(4) .
C8 C9 C10 N2 -168.6(4) .
C9 N1 C1 C2 -179.9(4) .
C9 N1 C1 C6 -0.1(6) .
C10 N2 C11 C12 54.9(6) .
C10 N2 C11 C16 -128.3(5) .
C11 N2 C10 C9 -178.0(4) .
C11 C12 C13 C14 0.3(7) .
C12 C11 C16 C15 -2.7(7) .
C12 C13 C14 N3 179.1(4) .
C12 C13 C14 C15 -1.5(7) .
C13 C14 C15 C16 0.6(7) .
C14 C15 C16 C11 1.5(7) .
C16 C11 C12 C13 1.8(7) .
C17 C18 C19 C20 -1.4(10) .
C17 C22 C23 O4 39.2(6) .
C17 C22 C23 C24 -140.4(5) .
C18 C17 C22 C21 -2.1(8) .
C18 C17 C22 C23 -179.6(5) .
C18 C19 C20 C21 -0.5(9) .
C19 C20 C21 C22 1.1(9) .
C20 C21 C22 C17 0.2(8) .
C20 C21 C22 C23 177.7(5) .
C21 C22 C23 O4 -138.2(5) .
C21 C22 C23 C24 42.1(6) .
C22 C17 C18 C19 2.7(9) .
C22 C23 C24 C25 176.0(4) .
C23 C24 C25 O5 0.4(7) .
C23 C24 C25 C26 -178.0(4) .
C24 C25 C26 C27 -13.4(6) .
C24 C25 C26 C31 168.1(4) .
C25 C26 C27 C28 -179.0(4) .
C25 C26 C31 C30 178.9(4) .
C26 C27 C28 C29 0.2(8) .
C27 C26 C31 C30 0.4(7) .
C27 C28 C29 C30 0.2(8) .
C28 C29 C30 C31 -0.4(8) .
C29 C30 C31 C26 0.1(7) .
C31 C26 C27 C28 -0.5(7) .
C32 C33 C34 C35 2.9(10) .
C32 C37 C38 O6 -31.9(6) .
C32 C37 C38 C39 145.1(5) .
C33 C32 C37 C36 0.2(8) .
C33 C32 C37 C38 -179.1(5) .
C33 C34 C35 C36 -0.6(11) .
C34 C35 C36 C37 -1.9(10) .
C35 C36 C37 C32 2.1(9) .
C35 C36 C37 C38 -178.6(5) .
C36 C37 C38 O6 148.8(5) .
C36 C37 C38 C39 -34.2(7) .
C37 C32 C33 C34 -2.7(9) .
C37 C38 C39 C40 177.3(5) .
C38 C39 C40 O7 -2.8(8) .
C38 C39 C40 C41 174.9(5) .
C39 C40 C41 C42 33.7(8) .
C39 C40 C41 C46 -148.5(6) .
C40 C41 C42 C43 179.7(6) .
C40 C41 C46 C45 177.3(7) .
C41 C42 C43 C44 1.2(13) .
C42 C41 C46 C45 -4.8(11) .
C42 C43 C44 C45 -1.4(13) .
C43 C44 C45 C46 -1.4(13) .
C44 C45 C46 C41 4.6(13) .
C46 C41 C42 C43 1.9(11) .
C47 N4 C55 C54 2.2(8) .
C47 N4 C55 C56 -176.2(4) .
C47 C48 C49 C50 -1.5(7) .
C47 C52 C53 C54 2.1(8) .
C48 C47 C52 C51 -0.3(7) .
C48 C47 C52 C53 178.4(5) .
C48 C49 C50 C51 -0.2(8) .
C49 C50 C51 C52 1.7(8) .
C50 C51 C52 C47 -1.4(7) .
C50 C51 C52 C53 179.9(5) .
C51 C52 C53 C54 -179.2(5) .
C52 C47 C48 O8 -179.6(4) .
C52 C47 C48 C49 1.8(7) .
C52 C53 C54 C55 0.0(8) .
C53 C54 C55 N4 -2.3(8) .
C53 C54 C55 C56 176.1(5) .
C54 C55 C56 N5 -170.5(5) .
C55 N4 C47 C48 179.5(5) .
C55 N4 C47 C52 0.0(7) .
C56 N5 C57 C58 57.7(7) .
C56 N5 C57 C62 -125.9(5) .
C57 N5 C56 C55 177.3(5) .
C57 C58 C59 C60 -0.4(7) .
C58 C57 C62 C61 -0.2(8) .
C58 C59 C60 N6 -175.5(4) .
C58 C59 C60 C61 1.7(7) .
C59 C60 C61 C62 -2.2(8) .
C60 C61 C62 C57 1.4(8) .
C62 C57 C58 C59 -0.3(7) .
C63 C64 C65 C66 0.9(8) .
C63 C68 C69 O11 -1.2(6) .
C63 C68 C69 C70 177.2(4) .
C64 C63 C68 C67 -0.6(7) .
C64 C63 C68 C69 179.0(4) .
C64 C65 C66 C67 -0.5(8) .
C65 C66 C67 C68 -0.4(8) .
C66 C67 C68 C63 0.9(7) .
C66 C67 C68 C69 -178.7(4) .
C67 C68 C69 O11 178.4(4) .
C67 C68 C69 C70 -3.3(7) .
C68 C63 C64 C65 -0.3(7) .
C68 C69 C70 C71 -172.4(4) .
C69 C70 C71 O12 -8.0(7) .
C69 C70 C71 C72 168.5(4) .
C70 C71 C72 C73 39.5(6) .
C70 C71 C72 C77 -141.0(5) .
C71 C72 C73 C74 -179.5(4) .
C71 C72 C77 C76 178.6(5) .
C72 C73 C74 C75 1.0(8) .
C73 C72 C77 C76 -1.9(7) .
C73 C74 C75 C76 -2.3(9) .
C74 C75 C76 C77 1.4(9) .
C75 C76 C77 C72 0.7(8) .
C77 C72 C73 C74 1.1(7) .
C78 C79 C80 C81 2.3(11) .
C78 C83 C84 O13 -19.1(7) .
C78 C83 C84 C85 158.3(5) .
C79 C78 C83 C82 -3.4(8) .
C79 C78 C83 C84 -179.4(5) .
C79 C80 C81 C82 -3.4(13) .
C80 C81 C82 C83 1.2(14) .
C81 C82 C83 C78 2.2(11) .
C81 C82 C83 C84 178.1(7) .
C82 C83 C84 O13 165.0(6) .
C82 C83 C84 C85 -17.5(8) .
C83 C78 C79 C80 1.2(9) .
C83 C84 C85 C86 179.3(5) .
C84 C85 C86 O14 0.0(8) .
C84 C85 C86 C87 -175.3(5) .
C85 C86 C87 C88 12.5(10) .
C85 C86 C87 C92 -171.6(7) .
C86 C87 C88 C89 175.5(7) .
C86 C87 C92 C91 -176.4(8) .
C87 C88 C89 C90 0.1(14) .
C88 C87 C92 C91 -0.3(13) .
C88 C89 C90 C91 0.5(17) .
C89 C90 C91 C92 -1.0(19) .
C90 C91 C92 C87 0.9(17) .
C92 C87 C88 C89 -0.2(13) .
